data_4348397
loop_
_publ_author_name
'Serezhkin, Viktor N.'
'Grigoriev, Mikhail S.'
'Abdulmyanov, Aleksey R.'
'Fedoseev, Aleksandr M.'
'Savchenkov, Anton V.'
'Serezhkina, Larisa B.'

_publ_section_title
;
 Synthesis and X-ray Crystallography of [Mg(H2O)6][AnO2(C2H5COO)3]2 (An =
 U, Np, or Pu).
;
_journal_issue 15
_journal_name_full 'Inorganic chemistry'
_journal_page_first 7688
_journal_page_last 7693
_journal_paper_doi 10.1021/acs.inorgchem.6b01154
_journal_volume 55
_journal_year 2016
_chemical_formula_moiety '2(C9 H15 O8 U), H12 Mg O6'
_chemical_formula_sum 'C18 H42 Mg O22 U2'
_chemical_formula_weight 1110.88
_space_group_crystal_system trigonal
_space_group_IT_number 148
_space_group_name_Hall '-R 3'
_space_group_name_H-M_alt 'R -3 :H'
_atom_sites_solution_hydrogens mixed
_audit_creation_method SHELXL-2014
_cell_angle_alpha 90
_cell_angle_beta 90
_cell_angle_gamma 120
_cell_formula_units_Z 12
_cell_length_a 21.0268(3)
_cell_length_b 21.0268(3)
_cell_length_c 26.4214(6)
_cell_measurement_reflns_used 9888
_cell_measurement_temperature 100(2)
_cell_measurement_theta_max 30.01
_cell_measurement_theta_min 2.72
_cell_volume 10116.6(3)
_computing_structure_refinement 'SHELXL-2014 (Sheldrick, 2014)'
_diffrn_ambient_temperature 100(2)
_diffrn_measured_fraction_theta_full 0.992
_diffrn_measured_fraction_theta_max 0.995
_diffrn_measurement_device_type 'Bruker KAPPA APEX II area-detector diffractometer'
_diffrn_radiation_type MoK\a
_diffrn_radiation_wavelength 0.71073
_diffrn_reflns_av_R_equivalents 0.0385
_diffrn_reflns_av_unetI/netI 0.0248
_diffrn_reflns_Laue_measured_fraction_full 0.992
_diffrn_reflns_Laue_measured_fraction_max 0.995
_diffrn_reflns_limit_h_max 29
_diffrn_reflns_limit_h_min -26
_diffrn_reflns_limit_k_max 29
_diffrn_reflns_limit_k_min -28
_diffrn_reflns_limit_l_max 37
_diffrn_reflns_limit_l_min -36
_diffrn_reflns_number 47318
_diffrn_reflns_point_group_measured_fraction_full 0.992
_diffrn_reflns_point_group_measured_fraction_max 0.995
_diffrn_reflns_theta_full 25.242
_diffrn_reflns_theta_max 29.999
_diffrn_reflns_theta_min 4.077
_exptl_absorpt_coefficient_mu 9.693
_exptl_absorpt_correction_T_max 0.247
_exptl_absorpt_correction_T_min 0.167
_exptl_absorpt_correction_type multi-scan
_exptl_absorpt_process_details 'SADABS (Bruker, 2008)'
_exptl_crystal_density_diffrn 2.188
_exptl_crystal_description fragment
_exptl_crystal_F_000 6264
_exptl_crystal_size_max 0.340
_exptl_crystal_size_mid 0.320
_exptl_crystal_size_min 0.200
_refine_diff_density_max 0.606
_refine_diff_density_min -0.590
_refine_diff_density_rms 0.112
_refine_ls_extinction_method none
_refine_ls_goodness_of_fit_ref 1.036
_refine_ls_hydrogen_treatment mixed
_refine_ls_matrix_type full
_refine_ls_number_parameters 293
_refine_ls_number_reflns 6541
_refine_ls_number_restraints 0
_refine_ls_restrained_S_all 1.036
_refine_ls_R_factor_all 0.0245
_refine_ls_R_factor_gt 0.0184
_refine_ls_shift/su_max 0.001
_refine_ls_shift/su_mean 0.000
_refine_ls_structure_factor_coef Fsqd
_refine_ls_weighting_details 'w=1/[\s^2^(Fo^2^)+(0.0079P)^2^+31.1739P] where P=(Fo^2^+2Fc^2^)/3'
_refine_ls_weighting_scheme calc
_refine_ls_wR_factor_gt 0.0325
_refine_ls_wR_factor_ref 0.0336
_reflns_Friedel_coverage 0.000
_reflns_number_gt 5821
_reflns_number_total 6541
_reflns_threshold_expression 'I > 2\s(I)'
_cod_data_source_file ic6b01154_si_002.cif
_cod_data_source_block MgU
_cod_original_cell_volume 10116.6(4)
_cod_database_code 4348397
_shelx_space_group_comment
;
The symmetry employed for this shelxl refinement is uniquely defined
by the following loop, which should always be used as a source of
symmetry information in preference to the above space-group names.
They are only intended as comments.
;
_shelx_estimated_absorpt_t_min 0.137
_shelx_estimated_absorpt_t_max 0.247
_shelxl_version_number 2014-3

loop_
_space_group_symop_operation_xyz
'x, y, z'
'-y, x-y, z'
'-x+y, -x, z'
'x+2/3, y+1/3, z+1/3'
'-y+2/3, x-y+1/3, z+1/3'
'-x+y+2/3, -x+1/3, z+1/3'
'x+1/3, y+2/3, z+2/3'
'-y+1/3, x-y+2/3, z+2/3'
'-x+y+1/3, -x+2/3, z+2/3'
'-x, -y, -z'
'y, -x+y, -z'
'x-y, x, -z'
'-x+2/3, -y+1/3, -z+1/3'
'y+2/3, -x+y+1/3, -z+1/3'
'x-y+2/3, x+1/3, -z+1/3'
'-x+1/3, -y+2/3, -z+2/3'
'y+1/3, -x+y+2/3, -z+2/3'
'x-y+1/3, x+2/3, -z+2/3'

loop_
_atom_site_label
_atom_site_type_symbol
_atom_site_fract_x
_atom_site_fract_y
_atom_site_fract_z
_atom_site_U_iso_or_equiv
_atom_site_adp_type
_atom_site_occupancy
_atom_site_site_symmetry_order
_atom_site_calc_flag
_atom_site_refinement_flags_posn
_atom_site_refinement_flags_adp
_atom_site_refinement_flags_occupancy
U1 U 0.09827(2) 0.38086(2) 0.04559(2) 0.01027(2) Uani 1 1 d . . .
U2 U 0.0000 0.0000 0.18469(2) 0.00896(3) Uani 1 3 d S T P
Mg1 Mg 0.3333 0.6667 0.1667 0.0074(3) Uani 1 6 d S T P
Mg2 Mg 0.1667 0.3333 -0.1667 0.0078(2) Uani 1 2 d S . P
O1 O 0.13948(9) 0.33575(10) 0.07587(6) 0.0171(4) Uani 1 1 d . . .
O2 O 0.05632(10) 0.42528(10) 0.01562(7) 0.0206(4) Uani 1 1 d . . .
O3 O 0.02727(9) 0.36308(9) 0.12684(6) 0.0170(4) Uani 1 1 d . . .
O4 O -0.01596(9) 0.26268(9) 0.04230(6) 0.0158(4) Uani 1 1 d . . .
O5 O 0.05885(9) 0.28435(9) -0.02093(6) 0.0118(3) Uani 1 1 d . . .
O6 O 0.18469(9) 0.41463(9) -0.02476(6) 0.0179(4) Uani 1 1 d . . .
O7 O 0.22571(9) 0.48706(9) 0.04052(6) 0.0179(4) Uani 1 1 d . . .
O8 O 0.13153(10) 0.46427(10) 0.11774(7) 0.0252(4) Uani 1 1 d . . .
O9 O 0.0000 0.0000 0.11790(10) 0.0156(6) Uani 1 3 d S T P
O10 O 0.0000 0.0000 0.25135(11) 0.0146(6) Uani 1 3 d S T P
O11 O -0.12768(9) -0.01539(9) 0.18583(6) 0.0124(3) Uani 1 1 d . . .
O12 O -0.11815(9) -0.11396(9) 0.18414(7) 0.0158(4) Uani 1 1 d . . .
OW1 O 0.27022(11) 0.57721(10) 0.12293(7) 0.0173(4) Uani 1 1 d . . .
H1A H 0.2326(18) 0.5528(18) 0.1288(12) 0.022(9) Uiso 1 1 d . . .
H1B H 0.2788(19) 0.5651(19) 0.0956(14) 0.039(10) Uiso 1 1 d . . .
OW2 O 0.15250(10) 0.27728(10) -0.09987(6) 0.0123(3) Uani 1 1 d . . .
H2C H 0.1226(19) 0.2765(18) -0.0812(13) 0.033(10) Uiso 1 1 d . . .
H2D H 0.1835(18) 0.2790(17) -0.0842(12) 0.026(9) Uiso 1 1 d . . .
OW3 O 0.15085(10) 0.40814(10) -0.12748(7) 0.0129(3) Uani 1 1 d . . .
H3D H 0.1554(17) 0.4077(17) -0.0976(13) 0.025(9) Uiso 1 1 d . . .
H3E H 0.1694(17) 0.4461(18) -0.1354(12) 0.023(9) Uiso 1 1 d . . .
OW4 O 0.27849(10) 0.39736(11) -0.15485(7) 0.0140(4) Uani 1 1 d . . .
H4A H 0.304(2) 0.383(2) -0.1469(14) 0.045(12) Uiso 1 1 d . . .
H4B H 0.2972(19) 0.441(2) -0.1515(13) 0.040(11) Uiso 1 1 d . . .
C1 C 0.00150(13) 0.24015(13) 0.00269(8) 0.0117(4) Uani 1 1 d . . .
C2 C -0.04568(15) 0.16196(14) -0.01288(10) 0.0213(6) Uani 1 1 d . . .
H2A H -0.0965 0.1524 -0.0171 0.026 Uiso 1 1 calc R U .
H2B H -0.0463 0.1304 0.0152 0.026 Uiso 1 1 calc R U .
C3 C -0.02416(15) 0.13810(15) -0.06063(10) 0.0239(6) Uani 1 1 d . . .
H3A H -0.0590 0.0860 -0.0669 0.036 Uiso 1 1 calc R U .
H3B H -0.0249 0.1674 -0.0892 0.036 Uiso 1 1 calc R U .
H3C H 0.0254 0.1454 -0.0568 0.036 Uiso 1 1 calc R U .
C4 C 0.07831(14) 0.42167(14) 0.14568(9) 0.0172(5) Uani 1 1 d . . .
C5 C 0.07980(17) 0.44395(16) 0.19998(10) 0.0303(7) Uani 1 1 d . . .
H5A H 0.1309 0.4657 0.2125 0.036 Uiso 1 1 calc R U .
H5B H 0.0666 0.4830 0.2009 0.036 Uiso 1 1 calc R U .
C6 C 0.03090(18) 0.38514(16) 0.23597(10) 0.0287(7) Uani 1 1 d . . .
H6A H 0.0366 0.4061 0.2699 0.043 Uiso 1 1 calc R U .
H6B H -0.0203 0.3640 0.2250 0.043 Uiso 1 1 calc R U .
H6C H 0.0442 0.3466 0.2366 0.043 Uiso 1 1 calc R U .
C7 C 0.23789(13) 0.46743(13) -0.00160(9) 0.0150(5) Uani 1 1 d . . .
C8 C 0.31369(14) 0.50278(15) -0.02381(10) 0.0228(6) Uani 1 1 d . . .
H8A H 0.3121 0.5204 -0.0583 0.027 Uiso 1 1 calc R U .
H8B H 0.3285 0.4651 -0.0271 0.027 Uiso 1 1 calc R U .
C9 C 0.37172(15) 0.56665(17) 0.00665(11) 0.0298(7) Uani 1 1 d . . .
H9A H 0.4194 0.5865 -0.0103 0.045 Uiso 1 1 calc R U .
H9B H 0.3584 0.6050 0.0093 0.045 Uiso 1 1 calc R U .
H9C H 0.3749 0.5496 0.0406 0.045 Uiso 1 1 calc R U .
C10 C -0.15847(13) -0.08462(13) 0.18375(8) 0.0118(4) Uani 1 1 d . . .
C11 C -0.24067(13) -0.13192(14) 0.18092(9) 0.0164(5) Uani 1 1 d . . .
H11A H -0.2534 -0.1811 0.1681 0.020 Uiso 1 1 calc R U .
H11B H -0.2601 -0.1099 0.1566 0.020 Uiso 1 1 calc R U .
C12 C -0.27703(15) -0.14004(16) 0.23233(11) 0.0274(6) Uani 1 1 d . . .
H12A H -0.3304 -0.1711 0.2289 0.041 Uiso 1 1 calc R U .
H12B H -0.2587 -0.1627 0.2563 0.041 Uiso 1 1 calc R U .
H12C H -0.2654 -0.0915 0.2448 0.041 Uiso 1 1 calc R U .

loop_
_atom_site_aniso_label
_atom_site_aniso_U_11
_atom_site_aniso_U_22
_atom_site_aniso_U_33
_atom_site_aniso_U_23
_atom_site_aniso_U_13
_atom_site_aniso_U_12
U1 0.00923(4) 0.01025(4) 0.00760(4) -0.00111(3) 0.00067(3) 0.00208(3)
U2 0.00815(4) 0.00815(4) 0.01058(7) 0.000 0.000 0.00407(2)
Mg1 0.0066(5) 0.0066(5) 0.0088(8) 0.000 0.000 0.0033(3)
Mg2 0.0082(5) 0.0071(5) 0.0081(5) 0.0005(4) -0.0002(4) 0.0037(4)
O1 0.0145(9) 0.0233(10) 0.0114(8) 0.0010(7) -0.0016(6) 0.0078(8)
O2 0.0251(10) 0.0183(9) 0.0202(9) -0.0003(7) -0.0016(8) 0.0121(8)
O3 0.0132(9) 0.0158(9) 0.0166(8) -0.0026(7) 0.0054(7) 0.0032(7)
O4 0.0120(8) 0.0138(9) 0.0152(8) -0.0041(7) 0.0045(7) 0.0016(7)
O5 0.0093(8) 0.0131(8) 0.0107(7) -0.0006(6) 0.0007(6) 0.0039(7)
O6 0.0150(9) 0.0164(9) 0.0100(8) -0.0032(6) 0.0023(6) -0.0013(7)
O7 0.0130(9) 0.0167(9) 0.0124(8) -0.0044(7) 0.0037(6) -0.0013(7)
O8 0.0179(10) 0.0231(10) 0.0169(9) -0.0094(8) 0.0074(7) -0.0030(8)
O9 0.0176(10) 0.0176(10) 0.0116(14) 0.000 0.000 0.0088(5)
O10 0.0146(9) 0.0146(9) 0.0148(14) 0.000 0.000 0.0073(5)
O11 0.0114(8) 0.0101(8) 0.0160(8) -0.0010(6) -0.0017(6) 0.0055(7)
O12 0.0108(8) 0.0104(8) 0.0259(9) 0.0003(7) 0.0008(7) 0.0050(7)
OW1 0.0130(10) 0.0154(9) 0.0141(9) -0.0069(7) 0.0015(7) 0.0000(8)
OW2 0.0114(9) 0.0174(9) 0.0095(8) 0.0029(6) 0.0012(7) 0.0081(8)
OW3 0.0176(9) 0.0096(9) 0.0110(8) 0.0001(7) -0.0002(7) 0.0064(8)
OW4 0.0088(9) 0.0103(9) 0.0222(9) -0.0012(7) -0.0036(7) 0.0041(8)
C1 0.0096(11) 0.0142(12) 0.0115(10) -0.0013(8) -0.0021(8) 0.0061(9)
C2 0.0174(13) 0.0162(13) 0.0211(13) -0.0036(10) 0.0059(10) 0.0015(11)
C3 0.0193(14) 0.0216(14) 0.0229(13) -0.0105(11) 0.0031(11) 0.0043(12)
C4 0.0155(12) 0.0188(13) 0.0159(12) -0.0041(10) 0.0021(9) 0.0074(11)
C5 0.0320(17) 0.0268(16) 0.0188(13) -0.0091(11) 0.0095(12) 0.0047(13)
C6 0.0399(18) 0.0295(16) 0.0162(13) -0.0007(11) 0.0035(12) 0.0171(14)
C7 0.0147(12) 0.0120(12) 0.0106(10) 0.0003(9) 0.0033(9) 0.0008(10)
C8 0.0165(13) 0.0211(14) 0.0176(12) -0.0038(10) 0.0063(10) -0.0006(11)
C9 0.0139(13) 0.0316(17) 0.0277(15) -0.0070(12) 0.0042(11) -0.0008(12)
C10 0.0116(11) 0.0132(11) 0.0099(10) -0.0014(8) -0.0016(8) 0.0056(10)
C11 0.0106(12) 0.0132(12) 0.0225(13) -0.0028(9) -0.0024(9) 0.0038(10)
C12 0.0155(13) 0.0289(16) 0.0261(14) 0.0003(12) 0.0033(11) 0.0024(12)

loop_
_atom_type_symbol
_atom_type_description
_atom_type_scat_dispersion_real
_atom_type_scat_dispersion_imag
_atom_type_scat_source
C C 0.0033 0.0016 'International Tables Vol C Tables 4.2.6.8 and 6.1.1.4'
H H 0.0000 0.0000 'International Tables Vol C Tables 4.2.6.8 and 6.1.1.4'
O O 0.0106 0.0060 'International Tables Vol C Tables 4.2.6.8 and 6.1.1.4'
Mg Mg 0.0486 0.0363 'International Tables Vol C Tables 4.2.6.8 and 6.1.1.4'
U U -9.6767 9.6646 'International Tables Vol C Tables 4.2.6.8 and 6.1.1.4'

loop_
_geom_angle_atom_site_label_1
_geom_angle_atom_site_label_2
_geom_angle_atom_site_label_3
_geom_angle
_geom_angle_site_symmetry_1
_geom_angle_site_symmetry_3
O2 U1 O1 179.46(9) . .
O2 U1 O6 90.04(7) . .
O1 U1 O6 90.42(7) . .
O2 U1 O8 90.55(8) . .
O1 U1 O8 89.47(8) . .
O6 U1 O8 118.72(6) . .
O2 U1 O4 91.44(7) . .
O1 U1 O4 88.09(7) . .
O6 U1 O4 118.55(5) . .
O8 U1 O4 122.69(6) . .
O2 U1 O7 95.74(7) . .
O1 U1 O7 84.77(7) . .
O6 U1 O7 52.27(5) . .
O8 U1 O7 66.73(6) . .
O4 U1 O7 168.20(6) . .
O2 U1 O5 93.67(7) . .
O1 U1 O5 86.26(7) . .
O6 U1 O5 66.19(5) . .
O8 U1 O5 173.56(6) . .
O4 U1 O5 52.41(5) . .
O7 U1 O5 117.57(5) . .
O2 U1 O3 92.57(7) . .
O1 U1 O3 87.02(7) . .
O6 U1 O3 170.11(5) . .
O8 U1 O3 51.76(6) . .
O4 U1 O3 70.93(5) . .
O7 U1 O3 117.93(5) . .
O5 U1 O3 123.08(5) . .
O2 U1 C7 95.37(8) . .
O1 U1 C7 85.17(8) . .
O6 U1 C7 26.34(6) . .
O8 U1 C7 92.81(6) . .
O4 U1 C7 143.80(6) . .
O7 U1 C7 26.09(6) . .
O5 U1 C7 91.63(6) . .
O3 U1 C7 143.78(6) . .
O2 U1 C1 94.86(7) . .
O1 U1 C1 84.84(7) . .
O6 U1 C1 92.30(6) . .
O8 U1 C1 148.53(6) . .
O4 U1 C1 26.43(6) . .
O7 U1 C1 142.87(6) . .
O5 U1 C1 26.12(6) . .
O3 U1 C1 96.97(6) . .
C7 U1 C1 117.40(7) . .
O2 U1 C4 93.94(8) . .
O1 U1 C4 85.85(8) . .
O6 U1 C4 144.22(6) . .
O8 U1 C4 25.90(6) . .
O4 U1 C4 96.90(6) . .
O7 U1 C4 91.96(6) . .
O5 U1 C4 148.53(6) . .
O3 U1 C4 26.04(6) . .
C7 U1 C4 117.95(7) . .
C1 U1 C4 122.65(7) . .
O10 U2 O9 180.0 . .
O10 U2 O12 90.35(4) . 2
O9 U2 O12 89.65(4) . 2
O10 U2 O12 90.34(4) . .
O9 U2 O12 89.66(4) . .
O12 U2 O12 119.998(1) 2 .
O10 U2 O12 90.35(4) . 3
O9 U2 O12 89.65(4) . 3
O12 U2 O12 119.997(1) 2 3
O12 U2 O12 119.995(1) . 3
O10 U2 O11 89.32(4) . 2
O9 U2 O11 90.68(4) . 2
O12 U2 O11 51.88(5) 2 2
O12 U2 O11 68.13(5) . 2
O12 U2 O11 171.87(5) 3 2
O10 U2 O11 89.32(4) . .
O9 U2 O11 90.68(4) . .
O12 U2 O11 171.87(5) 2 .
O12 U2 O11 51.88(5) . .
O12 U2 O11 68.13(5) 3 .
O11 U2 O11 119.985(2) 2 .
O10 U2 O11 89.32(4) . 3
O9 U2 O11 90.68(4) . 3
O12 U2 O11 68.13(5) 2 3
O12 U2 O11 171.86(5) . 3
O12 U2 O11 51.88(5) 3 3
O11 U2 O11 119.989(2) 2 3
O11 U2 O11 119.984(2) . 3
O10 U2 C10 90.50(4) . .
O9 U2 C10 89.50(4) . .
O12 U2 C10 145.96(6) 2 .
O12 U2 C10 25.97(6) . .
O12 U2 C10 94.03(6) 3 .
O11 U2 C10 94.10(6) 2 .
O11 U2 C10 25.93(6) . .
O11 U2 C10 145.91(6) 3 .
O10 U2 C10 90.50(4) . 3
O9 U2 C10 89.50(4) . 3
O12 U2 C10 94.03(6) 2 3
O12 U2 C10 145.96(6) . 3
O12 U2 C10 25.97(6) 3 3
O11 U2 C10 145.91(6) 2 3
O11 U2 C10 94.10(6) . 3
O11 U2 C10 25.93(6) 3 3
C10 U2 C10 119.992(1) . 3
O10 U2 C10 90.50(4) . 2
O9 U2 C10 89.50(4) . 2
O12 U2 C10 25.97(6) 2 2
O12 U2 C10 94.03(6) . 2
O12 U2 C10 145.96(6) 3 2
O11 U2 C10 25.93(6) 2 2
O11 U2 C10 145.91(6) . 2
O11 U2 C10 94.10(6) 3 2
C10 U2 C10 119.993(1) . 2
C10 U2 C10 119.993(2) 3 2
OW1 Mg1 OW1 89.10(8) 15 2_665
OW1 Mg1 OW1 89.09(8) 15 .
OW1 Mg1 OW1 90.91(8) 2_665 .
OW1 Mg1 OW1 90.91(8) 15 13_565
OW1 Mg1 OW1 89.09(8) 2_665 13_565
OW1 Mg1 OW1 180.0 . 13_565
OW1 Mg1 OW1 90.91(8) 15 14_455
OW1 Mg1 OW1 180.0 2_665 14_455
OW1 Mg1 OW1 89.09(8) . 14_455
OW1 Mg1 OW1 90.90(8) 13_565 14_455
OW1 Mg1 OW1 180.0 15 3_565
OW1 Mg1 OW1 90.91(8) 2_665 3_565
OW1 Mg1 OW1 90.91(8) . 3_565
OW1 Mg1 OW1 89.09(8) 13_565 3_565
OW1 Mg1 OW1 89.09(8) 14_455 3_565
OW3 Mg2 OW3 180.00(9) . 16_554
OW3 Mg2 OW2 91.51(7) . 16_554
OW3 Mg2 OW2 88.49(7) 16_554 16_554
OW3 Mg2 OW2 88.49(7) . .
OW3 Mg2 OW2 91.51(7) 16_554 .
OW2 Mg2 OW2 180.0 16_554 .
OW3 Mg2 OW4 90.46(7) . 16_554
OW3 Mg2 OW4 89.54(7) 16_554 16_554
OW2 Mg2 OW4 92.02(7) 16_554 16_554
OW2 Mg2 OW4 87.98(7) . 16_554
OW3 Mg2 OW4 89.55(7) . .
OW3 Mg2 OW4 90.45(7) 16_554 .
OW2 Mg2 OW4 87.98(7) 16_554 .
OW2 Mg2 OW4 92.02(7) . .
OW4 Mg2 OW4 180.0 16_554 .
C4 O3 U1 92.26(14) . .
C1 O4 U1 95.03(14) . .
C1 O5 U1 93.28(13) . .
C7 O6 U1 95.12(13) . .
C7 O7 U1 93.31(14) . .
C4 O8 U1 96.47(15) . .
C10 O11 U2 92.66(13) . .
C10 O12 U2 96.99(14) . .
Mg1 OW1 H1A 121(3) . .
Mg1 OW1 H1B 130(2) . .
H1A OW1 H1B 108(3) . .
Mg2 OW2 H2C 116(2) . .
Mg2 OW2 H2D 125(2) . .
H2C OW2 H2D 108(3) . .
Mg2 OW3 H3D 115(2) . .
Mg2 OW3 H3E 120(3) . .
H3D OW3 H3E 107(3) . .
Mg2 OW4 H4A 126(3) . .
Mg2 OW4 H4B 121(3) . .
H4A OW4 H4B 112(4) . .
O5 C1 O4 118.7(2) . .
O5 C1 C2 122.7(2) . .
O4 C1 C2 118.6(2) . .
O5 C1 U1 60.60(12) . .
O4 C1 U1 58.54(12) . .
C2 C1 U1 171.03(17) . .
C1 C2 C3 116.9(2) . .
C1 C2 H2A 108.1 . .
C3 C2 H2A 108.1 . .
C1 C2 H2B 108.1 . .
C3 C2 H2B 108.1 . .
H2A C2 H2B 107.3 . .
C2 C3 H3A 109.5 . .
C2 C3 H3B 109.5 . .
H3A C3 H3B 109.5 . .
C2 C3 H3C 109.5 . .
H3A C3 H3C 109.5 . .
H3B C3 H3C 109.5 . .
O3 C4 O8 118.7(2) . .
O3 C4 C5 123.7(2) . .
O8 C4 C5 117.6(2) . .
O3 C4 U1 61.70(12) . .
O8 C4 U1 57.63(12) . .
C5 C4 U1 170.6(2) . .
C6 C5 C4 116.9(2) . .
C6 C5 H5A 108.1 . .
C4 C5 H5A 108.1 . .
C6 C5 H5B 108.1 . .
C4 C5 H5B 108.1 . .
H5A C5 H5B 107.3 . .
C5 C6 H6A 109.5 . .
C5 C6 H6B 109.5 . .
H6A C6 H6B 109.5 . .
C5 C6 H6C 109.5 . .
H6A C6 H6C 109.5 . .
H6B C6 H6C 109.5 . .
O7 C7 O6 118.6(2) . .
O7 C7 C8 121.6(2) . .
O6 C7 C8 119.8(2) . .
O7 C7 U1 60.60(12) . .
O6 C7 U1 58.53(12) . .
C8 C7 U1 170.36(19) . .
C7 C8 C9 114.6(2) . .
C7 C8 H8A 108.6 . .
C9 C8 H8A 108.6 . .
C7 C8 H8B 108.6 . .
C9 C8 H8B 108.6 . .
H8A C8 H8B 107.6 . .
C8 C9 H9A 109.5 . .
C8 C9 H9B 109.5 . .
H9A C9 H9B 109.5 . .
C8 C9 H9C 109.5 . .
H9A C9 H9C 109.5 . .
H9B C9 H9C 109.5 . .
O11 C10 O12 118.4(2) . .
O11 C10 C11 121.4(2) . .
O12 C10 C11 120.2(2) . .
O11 C10 U2 61.40(12) . .
O12 C10 U2 57.04(11) . .
C11 C10 U2 176.40(17) . .
C10 C11 C12 112.1(2) . .
C10 C11 H11A 109.2 . .
C12 C11 H11A 109.2 . .
C10 C11 H11B 109.2 . .
C12 C11 H11B 109.2 . .
H11A C11 H11B 107.9 . .
C11 C12 H12A 109.5 . .
C11 C12 H12B 109.5 . .
H12A C12 H12B 109.5 . .
C11 C12 H12C 109.5 . .
H12A C12 H12C 109.5 . .
H12B C12 H12C 109.5 . .

loop_
_geom_bond_atom_site_label_1
_geom_bond_atom_site_label_2
_geom_bond_distance
_geom_bond_site_symmetry_2
U1 O2 1.7609(18) .
U1 O1 1.7643(17) .
U1 O6 2.4437(16) .
U1 O8 2.4439(17) .
U1 O4 2.4459(16) .
U1 O7 2.4902(17) .
U1 O5 2.4925(16) .
U1 O3 2.5335(16) .
U1 C7 2.854(2) .
U1 C1 2.856(2) .
U1 C4 2.875(2) .
U2 O10 1.761(3) .
U2 O9 1.765(3) .
U2 O12 2.4414(16) 2
U2 O12 2.4415(16) .
U2 O12 2.4416(16) 3
U2 O11 2.5384(16) 2
U2 O11 2.5385(16) .
U2 O11 2.5385(16) 3
U2 C10 2.888(2) .
U2 C10 2.888(2) 3
U2 C10 2.888(2) 2
Mg1 OW1 2.0343(18) 15
Mg1 OW1 2.0343(18) 2_665
Mg1 OW1 2.0343(18) .
Mg1 OW1 2.0344(18) 13_565
Mg1 OW1 2.0344(18) 14_455
Mg1 OW1 2.0344(18) 3_565
Mg2 OW3 2.0445(17) .
Mg2 OW3 2.0445(17) 16_554
Mg2 OW2 2.0593(17) 16_554
Mg2 OW2 2.0594(17) .
Mg2 OW4 2.0671(17) 16_554
Mg2 OW4 2.0671(17) .
O3 C4 1.263(3) .
O4 C1 1.276(3) .
O5 C1 1.260(3) .
O6 C7 1.271(3) .
O7 C7 1.257(3) .
O8 C4 1.264(3) .
O11 C10 1.264(3) .
O12 C10 1.274(3) .
OW1 H1A 0.71(3) .
OW1 H1B 0.82(4) .
OW2 H2C 0.79(4) .
OW2 H2D 0.76(3) .
OW3 H3D 0.80(3) .
OW3 H3E 0.72(3) .
OW4 H4A 0.76(4) .
OW4 H4B 0.80(4) .
C1 C2 1.492(3) .
C2 C3 1.508(3) .
C2 H2A 0.9900 .
C2 H2B 0.9900 .
C3 H3A 0.9800 .
C3 H3B 0.9800 .
C3 H3C 0.9800 .
C4 C5 1.505(3) .
C5 C6 1.490(4) .
C5 H5A 0.9900 .
C5 H5B 0.9900 .
C6 H6A 0.9800 .
C6 H6B 0.9800 .
C6 H6C 0.9800 .
C7 C8 1.501(3) .
C8 C9 1.517(4) .
C8 H8A 0.9900 .
C8 H8B 0.9900 .
C9 H9A 0.9800 .
C9 H9B 0.9800 .
C9 H9C 0.9800 .
C10 C11 1.504(3) .
C11 C12 1.526(4) .
C11 H11A 0.9900 .
C11 H11B 0.9900 .
C12 H12A 0.9800 .
C12 H12B 0.9800 .
C12 H12C 0.9800 .

loop_
_geom_hbond_atom_site_label_D
_geom_hbond_atom_site_label_H
_geom_hbond_atom_site_label_A
_geom_hbond_distance_DH
_geom_hbond_distance_HA
_geom_hbond_distance_DA
_geom_hbond_angle_DHA
_geom_hbond_site_symmetry_A
OW1 H1A O8 0.71(3) 2.03(3) 2.690(3) 155(3) .
OW1 H1B O7 0.82(4) 2.06(4) 2.727(2) 139(3) .
OW2 H2C O5 0.79(4) 2.14(4) 2.923(2) 169(3) .
OW2 H2D O4 0.76(3) 2.00(3) 2.760(2) 177(3) 11
OW3 H3D O6 0.80(3) 2.00(3) 2.792(2) 171(3) .
OW3 H3E O12 0.72(3) 1.98(3) 2.700(3) 173(3) 7_554
OW4 H4A O3 0.76(4) 2.02(4) 2.773(3) 174(4) 11
OW4 H4B O11 0.80(4) 2.08(4) 2.871(3) 176(4) 8_554

loop_
_geom_torsion_atom_site_label_1
_geom_torsion_atom_site_label_2
_geom_torsion_atom_site_label_3
_geom_torsion_atom_site_label_4
_geom_torsion
U1 O5 C1 O4 7.9(2)
U1 O5 C1 C2 -170.3(2)
U1 O4 C1 O5 -8.1(2)
U1 O4 C1 C2 170.2(2)
O5 C1 C2 C3 -3.3(4)
O4 C1 C2 C3 178.5(2)
U1 O3 C4 O8 8.8(3)
U1 O3 C4 C5 -171.0(3)
U1 O8 C4 O3 -9.1(3)
U1 O8 C4 C5 170.6(2)
O3 C4 C5 C6 18.0(4)
O8 C4 C5 C6 -161.8(3)
U1 O7 C7 O6 8.5(2)
U1 O7 C7 C8 -169.1(2)
U1 O6 C7 O7 -8.7(3)
U1 O6 C7 C8 169.0(2)
O7 C7 C8 C9 -4.3(4)
O6 C7 C8 C9 178.1(3)
U2 O11 C10 O12 2.7(2)
U2 O11 C10 C11 -177.40(19)
U2 O12 C10 O11 -2.8(2)
U2 O12 C10 C11 177.27(18)
O11 C10 C11 C12 -77.9(3)
O12 C10 C11 C12 102.0(3)
